data_7700457
loop_
_publ_author_name
'Zhang, Jinhao'
'Jin, Bo'
'Peng, Rufang'
'Niu, Chunhuan'
'Xiao, Lipengcheng'
'Guo, Zhicheng'
'Zhang, Qingchun'

_publ_section_title
;
 Novel strategies for synthesizing energetic materials based on BTO with
 improved performances.
;
_journal_issue 31
_journal_name_full 'Dalton transactions (Cambridge, England : 2003)'
_journal_page_first 11848
_journal_page_last 11854
_journal_paper_doi 10.1039/c9dt02334h
_journal_volume 48
_journal_year 2019
_chemical_formula_sum 'C10 H12 N20 O4'
_chemical_formula_weight 476.40
_space_group_crystal_system triclinic
_space_group_IT_number 2
_space_group_name_Hall '-P 1'
_space_group_name_H-M_alt 'P -1'
_symmetry_space_group_name_Hall '-P 1'
_symmetry_space_group_name_H-M 'P -1'
_atom_sites_solution_hydrogens mixed
_audit_creation_method SHELXL-2014/7
_audit_update_record
;
2018-06-20 deposited with the CCDC.    2019-07-02 downloaded from the CCDC.
;
_cell_angle_alpha 89.590(7)
_cell_angle_beta 82.374(7)
_cell_angle_gamma 68.567(8)
_cell_formula_units_Z 2
_cell_length_a 7.2291(7)
_cell_length_b 9.8660(9)
_cell_length_c 13.8595(12)
_cell_measurement_reflns_used 2472
_cell_measurement_temperature 150(2)
_cell_measurement_theta_max 73.5270
_cell_measurement_theta_min 5.6610
_cell_volume 911.08(15)
_computing_structure_refinement 'SHELXL-2014/7 (Sheldrick, 2014)'
_diffrn_ambient_temperature 150(2)
_diffrn_measured_fraction_theta_full 0.984
_diffrn_measured_fraction_theta_max 0.984
_diffrn_measurement_device_type bruker-CCd
_diffrn_radiation_type CuK\a
_diffrn_radiation_wavelength 1.54184
_diffrn_reflns_av_R_equivalents 0.0539
_diffrn_reflns_av_unetI/netI 0.0482
_diffrn_reflns_Laue_measured_fraction_full 0.984
_diffrn_reflns_Laue_measured_fraction_max 0.984
_diffrn_reflns_limit_h_max 8
_diffrn_reflns_limit_h_min -8
_diffrn_reflns_limit_k_max 11
_diffrn_reflns_limit_k_min -10
_diffrn_reflns_limit_l_max 16
_diffrn_reflns_limit_l_min -14
_diffrn_reflns_number 4783
_diffrn_reflns_point_group_measured_fraction_full 0.984
_diffrn_reflns_point_group_measured_fraction_max 0.984
_diffrn_reflns_theta_full 65.989
_diffrn_reflns_theta_max 65.989
_diffrn_reflns_theta_min 5.679
_exptl_absorpt_coefficient_mu 1.226
_exptl_crystal_colour yellow
_exptl_crystal_density_diffrn 1.737
_exptl_crystal_description block
_exptl_crystal_F_000 488
_exptl_crystal_size_max 0.190
_exptl_crystal_size_mid 0.180
_exptl_crystal_size_min 0.170
_refine_diff_density_max 0.709
_refine_diff_density_min -0.743
_refine_diff_density_rms 0.173
_refine_ls_extinction_coef 0.0212(6)
_refine_ls_extinction_expression Fc^*^=kFc[1+0.001xFc^2^\l^3^/sin(2\q)]^-1/4^
_refine_ls_extinction_method 'SHELXL-2014/7 (Sheldrick 2014'
_refine_ls_goodness_of_fit_ref 1.154
_refine_ls_hydrogen_treatment constr
_refine_ls_matrix_type full
_refine_ls_number_parameters 308
_refine_ls_number_reflns 3126
_refine_ls_number_restraints 0
_refine_ls_restrained_S_all 1.154
_refine_ls_R_factor_all 0.1536
_refine_ls_R_factor_gt 0.1475
_refine_ls_shift/su_max 0.000
_refine_ls_shift/su_mean 0.000
_refine_ls_structure_factor_coef Fsqd
_refine_ls_weighting_details 'w=1/[\s^2^(Fo^2^)+(0.0021P)^2^+22.1231P] where P=(Fo^2^+2Fc^2^)/3'
_refine_ls_weighting_scheme calc
_refine_ls_wR_factor_gt 0.3383
_refine_ls_wR_factor_ref 0.3408
_reflns_Friedel_coverage 0.000
_reflns_number_gt 2610
_reflns_number_total 3126
_reflns_threshold_expression 'I > 2\s(I)'
_cod_data_source_file c9dt02334h2.cif
_cod_data_source_block 5
_cod_depositor_comments 'Adding full bibliography for 7700455--7700459.cif.'
_cod_database_code 7700457
_shelx_shelxl_version_number 2014/7
_shelx_space_group_comment
;
The symmetry employed for this shelxl refinement is uniquely defined
by the following loop, which should always be used as a source of
symmetry information in preference to the above space-group names.
They are only intended as comments.
;
_shelx_estimated_absorpt_t_min 0.801
_shelx_estimated_absorpt_t_max 0.819

loop_
_space_group_symop_operation_xyz
'x, y, z'
'-x, -y, -z'

loop_
_atom_site_label
_atom_site_type_symbol
_atom_site_fract_x
_atom_site_fract_y
_atom_site_fract_z
_atom_site_U_iso_or_equiv
_atom_site_adp_type
_atom_site_occupancy
_atom_site_site_symmetry_order
_atom_site_calc_flag
_atom_site_refinement_flags_posn
_atom_site_refinement_flags_adp
O1 O 0.6413(6) 0.4797(4) -0.1693(3) 0.0312(11) Uani 1 1 d . .
H1WA H 0.6289 0.4400 -0.2276 0.037 Uiso 1 1 d R U
O2 O 0.8561(6) 0.5382(4) 0.1704(3) 0.0333(11) Uani 1 1 d . .
H2WA H 0.8693 0.5812 0.2273 0.040 Uiso 1 1 d R U
N1 N 0.7556(7) 0.3946(5) -0.1075(3) 0.0249(12) Uani 1 1 d . .
N2 N 0.8555(8) 0.2531(5) -0.1260(3) 0.0282(13) Uani 1 1 d . .
N3 N 0.9492(8) 0.2031(5) -0.0521(3) 0.0314(14) Uani 1 1 d . .
N4 N 0.9068(8) 0.3137(5) 0.0159(3) 0.0288(12) Uani 1 1 d . .
N5 N 0.5814(7) 0.6945(5) -0.0134(3) 0.0279(12) Uani 1 1 d . .
N6 N 0.5396(8) 0.8073(5) 0.0526(3) 0.0303(13) Uani 1 1 d . .
N7 N 0.6362(8) 0.7612(5) 0.1260(3) 0.0286(13) Uani 1 1 d . .
N8 N 0.7381(7) 0.6194(5) 0.1092(3) 0.0231(12) Uani 1 1 d . .
C4 C 0.7892(8) 0.4321(5) -0.0201(4) 0.0187(12) Uani 1 1 d . .
C5 C 0.7028(8) 0.5775(5) 0.0234(4) 0.0196(12) Uani 1 1 d . .
O3 O 0.1537(6) 0.5149(4) 0.3221(3) 0.0317(10) Uani 1 1 d . .
O4 O 0.3513(6) 0.4564(4) 0.6749(3) 0.0331(11) Uani 1 1 d . .
N9 N 0.1906(7) 0.5959(5) 0.3892(3) 0.0248(11) Uani 1 1 d . .
N10 N 0.1775(8) 0.7318(5) 0.3762(4) 0.0313(13) Uani 1 1 d . .
N11 N 0.2218(8) 0.7761(5) 0.4570(4) 0.0324(13) Uani 1 1 d . .
N12 N 0.2580(8) 0.6714(5) 0.5221(3) 0.0283(12) Uani 1 1 d . .
N13 N 0.3109(7) 0.3786(5) 0.6082(3) 0.0240(11) Uani 1 1 d . .
N14 N 0.3225(8) 0.2418(5) 0.6205(4) 0.0310(13) Uani 1 1 d . .
N15 N 0.2764(8) 0.1998(5) 0.5401(4) 0.0318(13) Uani 1 1 d . .
N16 N 0.2418(8) 0.3054(5) 0.4758(3) 0.0277(12) Uani 1 1 d . .
C9 C 0.2609(8) 0.4195(6) 0.5180(4) 0.0245(13) Uani 1 1 d . .
C10 C 0.2408(8) 0.5560(6) 0.4796(4) 0.0237(13) Uani 1 1 d . .
N17 N 0.1595(8) 0.1888(5) 0.3026(4) 0.0343(14) Uani 1 1 d . .
H17 H 0.1628 0.2557 0.3410 0.041 Uiso 1 1 d R U
N18 N 0.1730(8) -0.0155(5) 0.2468(4) 0.0285(13) Uani 1 1 d . .
H18 H 0.1885 -0.1061 0.2428 0.034 Uiso 1 1 d R U
C6 C 0.1274(9) 0.0795(6) 0.1736(4) 0.0290(15) Uani 1 1 d . .
H6 H 0.1042 0.0590 0.1104 0.035 Uiso 1 1 calc R U
C7 C 0.1215(9) 0.2085(6) 0.2089(4) 0.0278(15) Uani 1 1 d . .
H7 H 0.0958 0.2960 0.1749 0.033 Uiso 1 1 calc R U
C8 C 0.1931(10) 0.0548(6) 0.3242(4) 0.0328(16) Uani 1 1 d . .
H8 H 0.2262 0.0137 0.3847 0.039 Uiso 1 1 calc R U
N19 N 0.6049(8) 0.2108(5) 0.1911(4) 0.0316(13) Uani 1 1 d . .
H19 H 0.5735 0.2818 0.1525 0.038 Uiso 1 1 d R U
N20 N 0.6758(8) -0.0016(5) 0.2478(3) 0.0294(13) Uani 1 1 d . .
H20 H 0.6992 -0.0932 0.2522 0.035 Uiso 1 1 d R U
C1 C 0.6246(9) 0.0753(6) 0.1696(4) 0.0284(15) Uani 1 1 d . .
H1 H 0.6057 0.0395 0.1097 0.034 Uiso 1 1 calc R U
C2 C 0.6862(9) 0.0903(6) 0.3192(4) 0.0312(15) Uani 1 1 d . .
H2 H 0.7214 0.0644 0.3822 0.037 Uiso 1 1 calc R U
C3 C 0.6379(9) 0.2219(6) 0.2835(5) 0.0296(15) Uani 1 1 d . .
H3 H 0.6283 0.3083 0.3170 0.035 Uiso 1 1 calc R U

loop_
_atom_site_aniso_label
_atom_site_aniso_U_11
_atom_site_aniso_U_22
_atom_site_aniso_U_33
_atom_site_aniso_U_23
_atom_site_aniso_U_13
_atom_site_aniso_U_12
O1 0.041(2) 0.0326(19) 0.0176(18) -0.0067(16) -0.0083(16) -0.0093(16)
O2 0.043(2) 0.035(2) 0.0202(19) -0.0086(16) -0.0090(17) -0.0105(16)
N1 0.032(2) 0.022(2) 0.020(2) 0.0007(18) 0.0016(19) -0.0103(16)
N2 0.038(2) 0.024(2) 0.019(2) -0.0023(19) -0.001(2) -0.0086(18)
N3 0.053(3) 0.023(2) 0.016(2) -0.0028(18) 0.003(2) -0.0151(19)
N4 0.046(2) 0.027(2) 0.020(2) -0.0006(18) -0.0096(19) -0.0185(17)
N5 0.044(2) 0.026(2) 0.020(2) -0.0018(18) -0.0079(19) -0.0182(17)
N6 0.054(3) 0.021(2) 0.015(2) -0.0035(18) 0.004(2) -0.0160(18)
N7 0.040(3) 0.023(2) 0.018(2) -0.0016(19) -0.003(2) -0.0063(19)
N8 0.031(2) 0.0210(19) 0.018(2) 0.0013(17) -0.0007(18) -0.0102(16)
C4 0.028(2) 0.018(2) 0.016(2) 0.0018(18) -0.0030(19) -0.0157(16)
C5 0.030(2) 0.020(2) 0.016(2) 0.0021(19) -0.002(2) -0.0172(16)
O3 0.051(2) 0.0393(19) 0.0170(18) 0.0021(15) -0.0103(16) -0.0296(14)
O4 0.052(2) 0.0429(19) 0.0161(18) 0.0031(16) -0.0081(16) -0.0305(15)
N9 0.039(2) 0.026(2) 0.016(2) 0.0006(17) -0.0036(18) -0.0202(15)
N10 0.043(2) 0.032(2) 0.024(2) 0.003(2) -0.004(2) -0.0198(18)
N11 0.053(3) 0.027(2) 0.022(2) 0.0015(19) -0.006(2) -0.0195(18)
N12 0.047(3) 0.027(2) 0.016(2) 0.0022(18) -0.0076(19) -0.0192(17)
N13 0.036(2) 0.028(2) 0.016(2) 0.0004(17) -0.0063(17) -0.0199(15)
N14 0.047(2) 0.030(2) 0.025(2) 0.0041(19) -0.006(2) -0.0239(17)
N15 0.053(3) 0.031(2) 0.021(2) 0.0024(19) -0.010(2) -0.0244(18)
N16 0.049(2) 0.026(2) 0.016(2) 0.0000(17) -0.0051(19) -0.0227(16)
C9 0.033(2) 0.030(2) 0.019(3) 0.001(2) -0.004(2) -0.0209(18)
C10 0.034(2) 0.025(2) 0.019(2) 0.002(2) -0.005(2) -0.0191(18)
N17 0.038(2) 0.037(2) 0.030(3) -0.015(2) 0.009(2) -0.0193(18)
N18 0.045(3) 0.0161(19) 0.024(2) 0.0009(18) -0.005(2) -0.0104(18)
C6 0.039(3) 0.034(3) 0.017(3) -0.006(2) -0.003(2) -0.016(2)
C7 0.037(3) 0.020(2) 0.030(3) 0.005(2) 0.001(2) -0.0168(19)
C8 0.047(3) 0.029(3) 0.025(3) 0.001(2) -0.012(2) -0.016(2)
N19 0.046(3) 0.026(2) 0.026(2) 0.0030(19) 0.004(2) -0.0196(17)
N20 0.048(3) 0.018(2) 0.021(2) 0.0038(18) -0.006(2) -0.0103(18)
C1 0.041(3) 0.024(2) 0.022(3) -0.007(2) -0.003(2) -0.015(2)
C2 0.044(3) 0.038(3) 0.020(3) 0.000(2) -0.004(2) -0.024(2)
C3 0.033(3) 0.026(2) 0.033(3) -0.011(2) 0.008(2) -0.0179(19)

loop_
_atom_type_symbol
_atom_type_description
_atom_type_scat_dispersion_real
_atom_type_scat_dispersion_imag
_atom_type_scat_source
C C 0.0181 0.0091 'International Tables Vol C Tables 4.2.6.8 and 6.1.1.4'
H H 0.0000 0.0000 'International Tables Vol C Tables 4.2.6.8 and 6.1.1.4'
N N 0.0311 0.0180 'International Tables Vol C Tables 4.2.6.8 and 6.1.1.4'
O O 0.0492 0.0322 'International Tables Vol C Tables 4.2.6.8 and 6.1.1.4'

loop_
_geom_angle_atom_site_label_1
_geom_angle_atom_site_label_2
_geom_angle_atom_site_label_3
_geom_angle
N1 O1 H1WA 120.1
N8 O2 H2WA 119.7
N2 N1 O1 122.5(5)
N2 N1 C4 109.1(4)
O1 N1 C4 128.4(4)
N3 N2 N1 107.0(5)
N2 N3 N4 109.6(4)
C4 N4 N3 106.6(5)
C5 N5 N6 106.7(5)
N7 N6 N5 109.7(4)
N6 N7 N8 107.0(5)
N7 N8 O2 122.5(5)
N7 N8 C5 109.3(4)
O2 N8 C5 128.2(4)
N4 C4 N1 107.6(4)
N4 C4 C5 128.2(5)
N1 C4 C5 124.1(5)
N5 C5 N8 107.3(4)
N5 C5 C4 127.2(5)
N8 C5 C4 125.5(5)
N10 N9 O3 123.2(5)
N10 N9 C10 109.7(5)
O3 N9 C10 127.1(5)
N9 N10 N11 106.1(5)
N10 N11 N12 110.9(5)
C10 N12 N11 106.5(5)
O4 N13 N14 123.0(4)
O4 N13 C9 127.5(5)
N14 N13 C9 109.5(5)
N15 N14 N13 106.1(5)
N14 N15 N16 110.8(5)
C9 N16 N15 107.2(5)
N16 C9 N13 106.5(5)
N16 C9 C10 128.6(5)
N13 C9 C10 124.9(5)
N12 C10 N9 106.7(5)
N12 C10 C9 128.8(5)
N9 C10 C9 124.4(5)
C8 N17 C7 110.0(5)
C8 N17 H17 125.5
C7 N17 H17 124.6
C8 N18 C6 108.7(5)
C8 N18 H18 126.0
C6 N18 H18 125.3
C7 C6 N18 106.4(5)
C7 C6 H6 126.8
N18 C6 H6 126.8
C6 C7 N17 106.7(5)
C6 C7 H7 126.6
N17 C7 H7 126.6
N17 C8 N18 108.1(5)
N17 C8 H8 125.9
N18 C8 H8 125.9
C1 N19 C3 109.8(5)
C1 N19 H19 125.3
C3 N19 H19 124.9
C1 N20 C2 108.3(5)
C1 N20 H20 125.5
C2 N20 H20 126.2
N19 C1 N20 107.2(5)
N19 C1 H1 126.4
N20 C1 H1 126.4
C3 C2 N20 107.1(5)
C3 C2 H2 126.4
N20 C2 H2 126.4
C2 C3 N19 107.6(5)
C2 C3 H3 126.2
N19 C3 H3 126.2

loop_
_geom_bond_atom_site_label_1
_geom_bond_atom_site_label_2
_geom_bond_distance
O1 N1 1.338(6)
O1 H1WA 0.9299
O2 N8 1.331(6)
O2 H2WA 0.9301
N1 N2 1.325(6)
N1 C4 1.346(7)
N2 N3 1.298(7)
N3 N4 1.366(7)
N4 C4 1.311(7)
N5 C5 1.317(7)
N5 N6 1.365(7)
N6 N7 1.295(7)
N7 N8 1.327(6)
N8 C5 1.347(7)
C4 C5 1.438(7)
O3 N9 1.344(6)
O4 N13 1.332(6)
N9 N10 1.322(7)
N9 C10 1.366(7)
N10 N11 1.323(8)
N11 N12 1.343(7)
N12 C10 1.339(8)
N13 N14 1.333(7)
N13 C9 1.364(7)
N14 N15 1.315(7)
N15 N16 1.340(7)
N16 C9 1.333(8)
C9 C10 1.409(8)
N17 C8 1.295(8)
N17 C7 1.360(8)
N17 H17 0.8600
N18 C8 1.334(8)
N18 C6 1.365(8)
N18 H18 0.8600
C6 C7 1.350(9)
C6 H6 0.9500
C7 H7 0.9500
C8 H8 0.9500
N19 C1 1.324(8)
N19 C3 1.345(8)
N19 H19 0.8600
N20 C1 1.332(8)
N20 C2 1.375(8)
N20 H20 0.8601
C1 H1 0.9500
C2 C3 1.325(8)
C2 H2 0.9500
C3 H3 0.9500

loop_
_geom_torsion_atom_site_label_1
_geom_torsion_atom_site_label_2
_geom_torsion_atom_site_label_3
_geom_torsion_atom_site_label_4
_geom_torsion
O1 N1 N2 N3 -179.6(5)
C4 N1 N2 N3 0.1(7)
N1 N2 N3 N4 0.9(7)
N2 N3 N4 C4 -1.6(7)
C5 N5 N6 N7 1.5(7)
N5 N6 N7 N8 -0.8(7)
N6 N7 N8 O2 179.1(5)
N6 N7 N8 C5 -0.1(7)
N3 N4 C4 N1 1.6(6)
N3 N4 C4 C5 179.9(6)
N2 N1 C4 N4 -1.1(7)
O1 N1 C4 N4 178.6(5)
N2 N1 C4 C5 -179.5(5)
O1 N1 C4 C5 0.1(9)
N6 N5 C5 N8 -1.5(6)
N6 N5 C5 C4 -179.4(6)
N7 N8 C5 N5 1.0(6)
O2 N8 C5 N5 -178.1(5)
N7 N8 C5 C4 179.0(5)
O2 N8 C5 C4 -0.1(9)
N4 C4 C5 N5 -178.4(6)
N1 C4 C5 N5 -0.3(10)
N4 C4 C5 N8 4.0(10)
N1 C4 C5 N8 -177.9(5)
O3 N9 N10 N11 179.3(5)
C10 N9 N10 N11 0.9(6)
N9 N10 N11 N12 -1.5(6)
N10 N11 N12 C10 1.6(6)
O4 N13 N14 N15 -178.9(5)
C9 N13 N14 N15 -1.3(6)
N13 N14 N15 N16 1.9(6)
N14 N15 N16 C9 -1.9(6)
N15 N16 C9 N13 1.0(6)
N15 N16 C9 C10 179.4(6)
O4 N13 C9 N16 177.6(5)
N14 N13 C9 N16 0.2(6)
O4 N13 C9 C10 -0.8(9)
N14 N13 C9 C10 -178.3(5)
N11 N12 C10 N9 -1.0(6)
N11 N12 C10 C9 -178.7(6)
N10 N9 C10 N12 0.1(6)
O3 N9 C10 N12 -178.3(5)
N10 N9 C10 C9 177.9(5)
O3 N9 C10 C9 -0.4(9)
N16 C9 C10 N12 179.3(6)
N13 C9 C10 N12 -2.6(10)
N16 C9 C10 N9 1.9(9)
N13 C9 C10 N9 -180.0(5)
C8 N18 C6 C7 0.3(7)
N18 C6 C7 N17 -1.2(7)
C8 N17 C7 C6 1.7(7)
C7 N17 C8 N18 -1.6(7)
C6 N18 C8 N17 0.8(7)
C3 N19 C1 N20 -1.7(7)
C2 N20 C1 N19 0.4(7)
C1 N20 C2 C3 1.0(7)
N20 C2 C3 N19 -2.0(7)
C1 N19 C3 C2 2.3(7)
